data_2228181
loop_
_publ_author_name
'al-Rashida, Mariya'
'Nagra, Saeed Ahmad'
'Khan, Islam Ullah'
'Kostakis, George'
'Abbas, Ghulam'

_publ_section_title
;
 3-(6-Fluoro-4-oxo-4<i>H</i>-chromen-3-yl)-3,4-dihydro-2<i>H</i>-1,2,4-benzothiadiazine-1,1-dione
;
_journal_coeditor_code ZQ2060
_journal_issue 11
_journal_name_full 'Acta Crystallographica Section E'
_journal_page_first o2707
_journal_paper_doi 10.1107/S1600536810038274
_journal_volume 66
_journal_year 2010
_chemical_formula_iupac 'C16 H11 F N2 O4 S'
_chemical_formula_moiety 'C16 H11 F N2 O4 S'
_chemical_formula_sum 'C16 H11 F N2 O4 S'
_chemical_formula_weight 346.34
_chemical_name_systematic
;
3-(6-Fluoro-4-oxo-4<i>H</i>-chromen-3-yl)-3,4-dihydro-2<i>H</i>-1,2,4-
benzothiadiazine-1,1-dione
;
_space_group_IT_number 19
_symmetry_cell_setting orthorhombic
_symmetry_space_group_name_Hall 'P 2ac 2ab'
_symmetry_space_group_name_H-M 'P 21 21 21'
_atom_sites_solution_hydrogens geom
_atom_sites_solution_primary direct
_atom_sites_solution_secondary difmap
_audit_creation_method SHELXL-97
_cell_angle_alpha 90.00
_cell_angle_beta 90.00
_cell_angle_gamma 90.00
_cell_formula_units_Z 4
_cell_length_a 7.0739(3)
_cell_length_b 8.2861(4)
_cell_length_c 25.0456(12)
_cell_measurement_reflns_used 1626
_cell_measurement_temperature 296(2)
_cell_measurement_theta_max 22.02
_cell_measurement_theta_min 3.25
_cell_volume 1468.05(12)
_computing_cell_refinement 'SAINT (Bruker, 2007)'
_computing_data_collection 'APEX2 (Bruker, 2007)'
_computing_data_reduction 'SAINT (Bruker, 2007)'
_computing_molecular_graphics
;ORTEP-3 for Windows (Farrugia, 1997) and
<i>Mercury</i> (Macrae <i>et al.</i>, 2006)
;
_computing_publication_material 'publCIF (Westrip, 2010)'
_computing_structure_refinement 'SHELXL97 (Sheldrick, 2008)'
_computing_structure_solution 'SHELXS97 (Sheldrick, 2008)'
_diffrn_ambient_temperature 296(2)
_diffrn_measured_fraction_theta_full 0.995
_diffrn_measured_fraction_theta_max 0.992
_diffrn_measurement_device_type 'Bruker APEXII CCD area-detector'
_diffrn_measurement_method 'phi and omega scans'
_diffrn_radiation_monochromator graphite
_diffrn_radiation_source 'fine-focus sealed tube'
_diffrn_radiation_type MoK\a
_diffrn_radiation_wavelength 0.71073
_diffrn_reflns_av_R_equivalents 0.0556
_diffrn_reflns_av_sigmaI/netI 0.1002
_diffrn_reflns_limit_h_max 9
_diffrn_reflns_limit_h_min -9
_diffrn_reflns_limit_k_max 10
_diffrn_reflns_limit_k_min -10
_diffrn_reflns_limit_l_max 24
_diffrn_reflns_limit_l_min -33
_diffrn_reflns_number 9538
_diffrn_reflns_theta_full 25.00
_diffrn_reflns_theta_max 28.32
_diffrn_reflns_theta_min 2.95
_exptl_absorpt_coefficient_mu 0.257
_exptl_absorpt_correction_type none
_exptl_crystal_colour orange
_exptl_crystal_density_diffrn 1.567
_exptl_crystal_density_method 'not measured'
_exptl_crystal_description Needle
_exptl_crystal_F_000 712
_exptl_crystal_size_max 0.31
_exptl_crystal_size_mid 0.06
_exptl_crystal_size_min 0.05
_refine_diff_density_max 0.225
_refine_diff_density_min -0.279
_refine_ls_abs_structure_details 'Flack (1983), 1345 Friedel pairs'
_refine_ls_abs_structure_Flack 0.01(9)
_refine_ls_extinction_method none
_refine_ls_goodness_of_fit_ref 0.968
_refine_ls_hydrogen_treatment mixed
_refine_ls_matrix_type full
_refine_ls_number_parameters 223
_refine_ls_number_reflns 3453
_refine_ls_number_restraints 3
_refine_ls_restrained_S_all 0.968
_refine_ls_R_factor_all 0.1185
_refine_ls_R_factor_gt 0.0515
_refine_ls_shift/su_max 0.000
_refine_ls_shift/su_mean 0.000
_refine_ls_structure_factor_coef Fsqd
_refine_ls_weighting_details 'w=1/[\s^2^(Fo^2^)+(0.0318P)^2^] where P=(Fo^2^+2Fc^2^)/3'
_refine_ls_weighting_scheme calc
_refine_ls_wR_factor_gt 0.0773
_refine_ls_wR_factor_ref 0.0929
_reflns_number_gt 1993
_reflns_number_total 3453
_reflns_threshold_expression I>2sigma(I)
_cod_data_source_file zq2060.cif
_cod_data_source_block I
_cod_database_code 2228181
_cod_database_fobs_code 2228181

loop_
_symmetry_equiv_pos_as_xyz
'x, y, z'
'-x+1/2, -y, z+1/2'
'-x, y+1/2, -z+1/2'
'x+1/2, -y+1/2, -z'

loop_
_atom_site_type_symbol
_atom_site_label
_atom_site_fract_x
_atom_site_fract_y
_atom_site_fract_z
_atom_site_U_iso_or_equiv
_atom_site_adp_type
_atom_site_calc_flag
_atom_site_refinement_flags
_atom_site_occupancy
_atom_site_disorder_assembly
_atom_site_disorder_group
S S1 0.05991(10) 0.79823(11) 0.18441(3) 0.0371(2) Uani d . 1 . .
O O2 0.0424(3) 0.9692(3) 0.18575(10) 0.0520(6) Uani d . 1 . .
O O3 -0.1066(2) 0.7017(3) 0.18043(9) 0.0481(6) Uani d . 1 . .
N N4 0.4758(3) 0.7352(4) 0.19622(11) 0.0431(8) Uani d . 1 . .
H H4A 0.593(4) 0.736(4) 0.2026(12) 0.052 Uiso d . 1 . .
N N2 0.1714(3) 0.7397(3) 0.23806(11) 0.0315(7) Uani d . 1 . .
H H2A 0.167(4) 0.634(4) 0.2387(11) 0.038 Uiso d . 1 . .
C C17 0.2141(4) 0.7419(4) 0.13334(13) 0.0342(8) Uani d . 1 . .
C C16 0.1469(4) 0.7134(5) 0.08251(14) 0.0469(9) Uani d . 1 . .
H H16 0.0194 0.7295 0.0753 0.056 Uiso calc R 1 . .
C C15 0.2643(5) 0.6619(4) 0.04245(14) 0.0551(10) Uani d . 1 . .
H H15 0.2187 0.6446 0.0081 0.066 Uiso calc R 1 . .
C C14 0.4523(5) 0.6364(5) 0.05458(13) 0.0499(10) Uani d . 1 . .
H H14 0.5335 0.6002 0.0279 0.060 Uiso calc R 1 . .
C C13 0.5222(4) 0.6627(4) 0.10455(13) 0.0453(10) Uani d . 1 . .
H H13 0.6496 0.6440 0.1113 0.054 Uiso calc R 1 . .
C C12 0.4050(4) 0.7178(4) 0.14604(12) 0.0338(8) Uani d . 1 . .
C C11 0.3657(4) 0.8018(4) 0.24047(12) 0.0334(7) Uani d . 1 . .
H H11 0.3629 0.9197 0.2374 0.040 Uiso calc R 1 . .
C C3 0.4590(4) 0.7558(4) 0.29238(12) 0.0323(8) Uani d . 1 . .
C C4 0.6462(4) 0.8218(4) 0.30203(12) 0.0297(7) Uani d . 1 . .
O O4 0.7261(3) 0.9080(3) 0.26942(8) 0.0382(6) Uani d . 1 . .
C C10 0.7285(4) 0.7785(4) 0.35354(12) 0.0314(7) Uani d D 1 . .
C C5 0.9080(4) 0.8345(4) 0.36782(12) 0.0396(9) Uani d D 1 . .
H H5 0.9778 0.8998 0.3449 0.048 Uiso calc R 1 . .
C C6 0.9767(5) 0.7904(5) 0.41614(15) 0.0516(11) Uani d D 1 . .
F F1 1.1503(3) 0.8486(3) 0.43125(8) 0.0783(8) Uani d . 1 . .
C C7 0.8798(5) 0.6941(5) 0.45116(15) 0.0598(11) Uani d D 1 . .
H H7 0.9314 0.6690 0.4843 0.072 Uiso calc R 1 . .
C C8 0.7072(5) 0.6355(4) 0.43699(13) 0.0539(10) Uani d D 1 . .
H H8 0.6406 0.5670 0.4596 0.065 Uiso calc R 1 . .
C C9 0.6331(4) 0.6803(4) 0.38801(13) 0.0401(8) Uani d D 1 . .
O O1 0.4555(3) 0.6203(3) 0.37625(9) 0.0471(6) Uani d . 1 . .
C C2 0.3784(4) 0.6620(4) 0.32923(13) 0.0429(9) Uani d . 1 . .
H H2 0.2584 0.6221 0.3217 0.051 Uiso calc R 1 . .

loop_
_atom_site_aniso_label
_atom_site_aniso_U_11
_atom_site_aniso_U_22
_atom_site_aniso_U_33
_atom_site_aniso_U_12
_atom_site_aniso_U_13
_atom_site_aniso_U_23
S1 0.0215(3) 0.0401(5) 0.0498(5) 0.0054(4) 0.0011(4) 0.0013(5)
O2 0.0419(12) 0.0430(15) 0.0711(17) 0.0132(11) 0.0049(13) 0.0072(15)
O3 0.0186(10) 0.0601(16) 0.0658(16) -0.0026(10) -0.0003(10) -0.0045(14)
N4 0.0170(12) 0.075(2) 0.0377(18) -0.0037(14) 0.0000(11) -0.0042(15)
N2 0.0221(12) 0.0295(17) 0.0430(17) -0.0023(11) 0.0036(11) 0.0033(13)
C17 0.0262(15) 0.038(2) 0.039(2) 0.0004(14) 0.0012(13) 0.0021(16)
C16 0.0346(16) 0.060(3) 0.046(2) 0.0012(18) -0.0116(16) 0.007(2)
C15 0.056(2) 0.074(3) 0.035(2) -0.007(2) -0.0062(19) 0.000(2)
C14 0.049(2) 0.063(3) 0.038(2) -0.001(2) 0.0073(18) -0.005(2)
C13 0.0280(17) 0.063(3) 0.044(2) -0.0004(16) 0.0028(15) -0.002(2)
C12 0.0215(15) 0.041(2) 0.039(2) -0.0034(14) -0.0012(13) -0.0002(18)
C11 0.0238(14) 0.038(2) 0.0387(19) -0.0060(15) 0.0045(13) 0.0012(17)
C3 0.0282(14) 0.035(2) 0.0341(19) -0.0021(15) 0.0062(14) -0.0030(16)
C4 0.0302(15) 0.0255(19) 0.0332(19) -0.0013(14) 0.0044(13) -0.0031(16)
O4 0.0351(11) 0.0418(15) 0.0376(13) -0.0113(11) 0.0007(10) 0.0056(11)
C10 0.0374(16) 0.026(2) 0.0307(18) 0.0027(16) 0.0000(14) -0.0034(16)
C5 0.0404(19) 0.039(2) 0.039(2) -0.0019(15) -0.0028(15) -0.0014(17)
C6 0.046(2) 0.060(3) 0.048(2) 0.000(2) -0.0181(18) -0.004(2)
F1 0.0598(13) 0.108(2) 0.0671(16) -0.0153(13) -0.0323(11) 0.0078(14)
C7 0.077(3) 0.062(3) 0.041(2) -0.001(2) -0.016(2) 0.006(2)
C8 0.075(3) 0.051(3) 0.036(2) -0.003(2) 0.0002(19) 0.0075(19)
C9 0.0470(18) 0.036(2) 0.038(2) -0.0005(17) 0.0016(17) 0.0016(19)
O1 0.0512(13) 0.0521(16) 0.0381(14) -0.0150(13) -0.0022(11) 0.0119(12)
C2 0.0349(16) 0.048(3) 0.045(2) -0.0079(16) 0.0031(16) -0.0028(19)

loop_
_atom_type_symbol
_atom_type_description
_atom_type_scat_dispersion_real
_atom_type_scat_dispersion_imag
_atom_type_scat_source
C C 0.0033 0.0016 'International Tables Vol C Tables 4.2.6.8 and 6.1.1.4'
H H 0.0000 0.0000 'International Tables Vol C Tables 4.2.6.8 and 6.1.1.4'
N N 0.0061 0.0033 'International Tables Vol C Tables 4.2.6.8 and 6.1.1.4'
O O 0.0106 0.0060 'International Tables Vol C Tables 4.2.6.8 and 6.1.1.4'
F F 0.0171 0.0103 'International Tables Vol C Tables 4.2.6.8 and 6.1.1.4'
S S 0.1246 0.1234 'International Tables Vol C Tables 4.2.6.8 and 6.1.1.4'

loop_
_geom_angle_atom_site_label_1
_geom_angle_atom_site_label_2
_geom_angle_atom_site_label_3
_geom_angle_site_symmetry_1
_geom_angle_site_symmetry_3
_geom_angle
_geom_angle_publ_flag
O2 S1 O3 . . 119.19(14) ?
O2 S1 N2 . . 108.60(15) ?
O3 S1 N2 . . 106.84(13) ?
O2 S1 C17 . . 109.76(14) ?
O3 S1 C17 . . 108.36(14) ?
N2 S1 C17 . . 102.83(13) ?
C12 N4 C11 . . 122.9(2) ?
C12 N4 H4A . . 122(2) ?
C11 N4 H4A . . 112(2) ?
C11 N2 S1 . . 112.4(2) ?
C11 N2 H2A . . 112.3(19) ?
S1 N2 H2A . . 107.2(19) ?
C16 C17 C12 . . 121.1(3) ?
C16 C17 S1 . . 120.5(2) ?
C12 C17 S1 . . 118.3(2) ?
C15 C16 C17 . . 121.4(3) ?
C15 C16 H16 . . 119.3 ?
C17 C16 H16 . . 119.3 ?
C16 C15 C14 . . 118.0(3) ?
C16 C15 H15 . . 121.0 ?
C14 C15 H15 . . 121.0 ?
C13 C14 C15 . . 121.8(3) ?
C13 C14 H14 . . 119.1 ?
C15 C14 H14 . . 119.1 ?
C14 C13 C12 . . 121.1(3) ?
C14 C13 H13 . . 119.4 ?
C12 C13 H13 . . 119.4 ?
N4 C12 C17 . . 123.3(3) ?
N4 C12 C13 . . 120.0(2) ?
C17 C12 C13 . . 116.5(3) ?
N4 C11 N2 . . 109.6(3) ?
N4 C11 C3 . . 109.0(2) ?
N2 C11 C3 . . 110.9(2) ?
N4 C11 H11 . . 109.1 ?
N2 C11 H11 . . 109.1 ?
C3 C11 H11 . . 109.1 ?
C2 C3 C4 . . 119.6(3) ?
C2 C3 C11 . . 123.8(3) ?
C4 C3 C11 . . 116.6(3) ?
O4 C4 C3 . . 122.0(3) ?
O4 C4 C10 . . 123.3(3) ?
C3 C4 C10 . . 114.7(3) ?
C9 C10 C5 . . 119.0(3) ?
C9 C10 C4 . . 120.5(3) ?
C5 C10 C4 . . 120.4(3) ?
C6 C5 C10 . . 117.7(3) ?
C6 C5 H5 . . 121.1 ?
C10 C5 H5 . . 121.1 ?
C5 C6 C7 . . 123.3(3) ?
C5 C6 F1 . . 118.2(4) ?
C7 C6 F1 . . 118.4(3) ?
C8 C7 C6 . . 119.3(3) ?
C8 C7 H7 . . 120.3 ?
C6 C7 H7 . . 120.3 ?
C7 C8 C9 . . 118.3(3) ?
C7 C8 H8 . . 120.8 ?
C9 C8 H8 . . 120.8 ?
C10 C9 O1 . . 121.9(3) ?
C10 C9 C8 . . 122.2(3) ?
O1 C9 C8 . . 115.8(3) ?
C2 O1 C9 . . 117.6(3) ?
C3 C2 O1 . . 125.6(3) ?
C3 C2 H2 . . 117.2 ?
O1 C2 H2 . . 117.2 ?

loop_
_geom_bond_atom_site_label_1
_geom_bond_atom_site_label_2
_geom_bond_site_symmetry_2
_geom_bond_distance
_geom_bond_publ_flag
S1 O2 . 1.422(2) ?
S1 O3 . 1.427(2) ?
S1 N2 . 1.632(3) ?
S1 C17 . 1.745(3) ?
N4 C12 . 1.360(4) ?
N4 C11 . 1.463(4) ?
N4 H4A . 0.85(3) ?
N2 C11 . 1.469(3) ?
N2 H2A . 0.88(3) ?
C17 C16 . 1.379(4) ?
C17 C12 . 1.402(4) ?
C16 C15 . 1.370(5) ?
C16 H16 . 0.9300 ?
C15 C14 . 1.380(4) ?
C15 H15 . 0.9300 ?
C14 C13 . 1.363(4) ?
C14 H14 . 0.9300 ?
C13 C12 . 1.406(4) ?
C13 H13 . 0.9300 ?
C11 C3 . 1.507(4) ?
C11 H11 . 0.9800 ?
C3 C2 . 1.335(4) ?
C3 C4 . 1.453(4) ?
C4 O4 . 1.224(3) ?
C4 C10 . 1.460(4) ?
C10 C9 . 1.364(4) ?
C10 C5 . 1.398(4) ?
C5 C6 . 1.354(4) ?
C5 H5 . 0.9300 ?
C6 C7 . 1.370(5) ?
C6 F1 . 1.373(3) ?
C7 C8 . 1.361(5) ?
C7 H7 . 0.9300 ?
C8 C9 . 1.385(4) ?
C8 H8 . 0.9300 ?
C9 O1 . 1.383(4) ?
O1 C2 . 1.343(3) ?
C2 H2 . 0.9300 ?

loop_
_geom_hbond_atom_site_label_D
_geom_hbond_atom_site_label_H
_geom_hbond_atom_site_label_A
_geom_hbond_site_symmetry_A
_geom_hbond_distance_DH
_geom_hbond_distance_HA
_geom_hbond_distance_DA
_geom_hbond_angle_DHA
N4 H4A O3 1_655 0.85(3) 2.21(3) 2.993(3) 153(3)
N4 H4A O4 . 0.85(3) 2.39(3) 2.924(3) 121(3)
N2 H2A O4 3_645 0.88(3) 2.03(3) 2.848(3) 155(3)
C2 H2 O2 3_545 0.93 2.48 3.399(4) 168
C13 H13 O3 1_655 0.93 2.49 3.258(3) 140

loop_
_cod_related_entry_id
_cod_related_entry_database
_cod_related_entry_code
1 ChemSpider 30656327
